data_2216484
loop_
_publ_author_name
Fang-Wei
'Ze-Min Mei'

_publ_section_title
<i>catena</i>-Poly[[aqua(dipyrido[3,2-<i>a</i>:2',3'-<i>c</i>]phenazine)cobalt(II)]-\m-benzene-1,4-dicarboxylato]
_journal_coeditor_code HB2627
_journal_issue 12
_journal_name_full 'Acta Crystallographica Section E'
_journal_page_first m3098
_journal_page_last m3099
_journal_paper_doi 10.1107/S1600536807056826
_journal_volume 63
_journal_year 2007
_chemical_formula_iupac '[Co (C8 H4 O4) (C18 H10 N4) (H2 O)]'
_chemical_formula_moiety 'C26 H16 Co N4 O5'
_chemical_formula_sum 'C26 H16 Co N4 O5'
_chemical_formula_weight 523.36
_chemical_name_systematic
;
catena-Poly[[aqua(dipyrido[3,2-a:2',3'-c]phenazine)cobalt(II)]-\m-benzene-
1,4-dicarboxylato]
;
_space_group_IT_number 14
_symmetry_cell_setting monoclinic
_symmetry_space_group_name_Hall '-P 2yn'
_symmetry_space_group_name_H-M 'P 1 21/n 1'
_atom_sites_solution_hydrogens geom
_atom_sites_solution_primary direct
_atom_sites_solution_secondary difmap
_audit_creation_method SHELXL-97
_cell_angle_alpha 90.00
_cell_angle_beta 101.281(4)
_cell_angle_gamma 90.00
_cell_formula_units_Z 4
_cell_length_a 10.5218(19)
_cell_length_b 11.742(2)
_cell_length_c 18.077(3)
_cell_measurement_reflns_used 1368
_cell_measurement_temperature 292(2)
_cell_measurement_theta_max 26.05
_cell_measurement_theta_min 2.3
_cell_volume 2190.2(7)
_computing_cell_refinement 'SAINT (Bruker, 2002)'
_computing_data_collection 'APEX2 (Bruker, 2004)'
_computing_data_reduction SAINT
_computing_molecular_graphics 'SHELXTL-Plus (Sheldrick, 1990)'
_computing_publication_material SHELXTL-Plus
_computing_structure_refinement 'SHELXL97 (Sheldrick, 1997)'
_computing_structure_solution 'SHELXS97 (Sheldrick, 1997)'
_diffrn_ambient_temperature 292(2)
_diffrn_detector_area_resol_mean 0
_diffrn_measured_fraction_theta_full 0.997
_diffrn_measured_fraction_theta_max 0.997
_diffrn_measurement_device_type 'Bruker APEXII'
_diffrn_measurement_method \w
_diffrn_radiation_monochromator graphite
_diffrn_radiation_source 'fine-focus sealed tube'
_diffrn_radiation_type MoK\a
_diffrn_radiation_wavelength 0.71073
_diffrn_reflns_av_R_equivalents 0.0593
_diffrn_reflns_av_sigmaI/netI 0.0942
_diffrn_reflns_limit_h_max 10
_diffrn_reflns_limit_h_min -12
_diffrn_reflns_limit_k_max 11
_diffrn_reflns_limit_k_min -14
_diffrn_reflns_limit_l_max 22
_diffrn_reflns_limit_l_min -20
_diffrn_reflns_number 11590
_diffrn_reflns_theta_full 26.02
_diffrn_reflns_theta_max 26.02
_diffrn_reflns_theta_min 2.08
_diffrn_standards_decay_% 0
_diffrn_standards_interval_count 0
_diffrn_standards_interval_time 0
_diffrn_standards_number 0
_exptl_absorpt_coefficient_mu 0.833
_exptl_absorpt_correction_T_max 0.924
_exptl_absorpt_correction_T_min 0.815
_exptl_absorpt_correction_type multi-scan
_exptl_absorpt_process_details '(SADABS; Bruker, 2002)'
_exptl_crystal_colour purple
_exptl_crystal_density_diffrn 1.587
_exptl_crystal_density_method 'not measured'
_exptl_crystal_description block
_exptl_crystal_F_000 1068.0
_exptl_crystal_size_max 0.47
_exptl_crystal_size_mid 0.21
_exptl_crystal_size_min 0.10
_refine_diff_density_max 1.696
_refine_diff_density_min -0.403
_refine_ls_extinction_method none
_refine_ls_goodness_of_fit_ref 0.879
_refine_ls_hydrogen_treatment mixed
_refine_ls_matrix_type full
_refine_ls_number_parameters 349
_refine_ls_number_reflns 4317
_refine_ls_number_restraints 0
_refine_ls_restrained_S_all 0.879
_refine_ls_R_factor_all 0.0929
_refine_ls_R_factor_gt 0.0469
_refine_ls_shift/su_max 0.001
_refine_ls_shift/su_mean 0.000
_refine_ls_structure_factor_coef Fsqd
_refine_ls_weighting_details 'calc w=1/[\s^2^(Fo^2^)+(0.0475P)^2^] where P=(Fo^2^+2Fc^2^)/3'
_refine_ls_weighting_scheme calc
_refine_ls_wR_factor_gt 0.1016
_refine_ls_wR_factor_ref 0.1143
_reflns_number_gt 2417
_reflns_number_total 4317
_reflns_threshold_expression I>2\s(I)
_cod_data_source_file hb2627.cif
_cod_data_source_block I
_cod_original_sg_symbol_H-M 'P 21/n'
_cod_database_code 2216484
_cod_database_fobs_code 2216484

loop_
_symmetry_equiv_pos_as_xyz
'x, y, z'
'-x+1/2, y+1/2, -z+1/2'
'-x, -y, -z'
'x-1/2, -y-1/2, z-1/2'

loop_
_atom_site_type_symbol
_atom_site_label
_atom_site_fract_x
_atom_site_fract_y
_atom_site_fract_z
_atom_site_U_iso_or_equiv
_atom_site_adp_type
_atom_site_calc_flag
_atom_site_refinement_flags
_atom_site_occupancy
Co Co1 0.49412(5) 0.06855(4) 0.63798(3) 0.03467(18) Uani d . 1
O O1 0.3496(3) -0.0366(2) 0.57392(15) 0.0440(7) Uani d . 1
O O2 0.2835(3) 0.1061(2) 0.63506(15) 0.0487(8) Uani d . 1
O O3 0.6371(3) 0.0100(3) 0.58260(19) 0.0450(8) Uani d . 1
N N1 0.5516(3) -0.0670(3) 0.72031(16) 0.0367(8) Uani d . 1
C C5 0.6497(3) -0.0620(3) 0.9301(2) 0.0363(9) Uani d . 1
N N3 0.6541(3) 0.1013(3) 1.01155(18) 0.0431(9) Uani d . 1
N N4 0.6879(3) -0.1346(3) 0.98703(19) 0.0451(9) Uani d . 1
N N2 0.5349(3) 0.1544(3) 0.74323(17) 0.0380(8) Uani d . 1
C C6 0.7111(4) -0.0898(4) 1.0577(2) 0.0437(11) Uani d . 1
C C4 0.6252(4) -0.1065(3) 0.8530(2) 0.0367(10) Uani d . 1
C C18 0.5825(3) -0.0328(3) 0.7924(2) 0.0326(9) Uani d . 1
C C12 0.6338(3) 0.0564(3) 0.9431(2) 0.0368(9) Uani d . 1
C C10 0.7204(4) 0.0719(4) 1.1443(2) 0.0578(13) Uani d . 1
H H10A 0.7108 0.1493 1.1527 0.069 Uiso calc R 1
C C13 0.5971(4) 0.1338(3) 0.8784(2) 0.0373(10) Uani d . 1
C C17 0.5705(3) 0.0889(3) 0.8059(2) 0.0337(9) Uani d . 1
C C19 0.2598(4) 0.0287(4) 0.5870(2) 0.0401(10) Uani d . 1
C C11 0.6939(4) 0.0280(4) 1.0695(2) 0.0447(11) Uani d . 1
C C1 0.5651(4) -0.1773(3) 0.7058(2) 0.0471(11) Uani d . 1
H H1B 0.5425 -0.2025 0.6562 0.057 Uiso calc R 1
C C3 0.6421(4) -0.2206(4) 0.8354(2) 0.0489(11) Uani d . 1
H H3B 0.6739 -0.2724 0.8734 0.059 Uiso calc R 1
C C14 0.5886(4) 0.2511(4) 0.8866(2) 0.0520(12) Uani d . 1
H H14A 0.6084 0.2842 0.9342 0.062 Uiso calc R 1
C C8 0.7748(4) -0.1170(5) 1.1915(3) 0.0652(15) Uani d . 1
H H8A 0.8001 -0.1649 1.2327 0.078 Uiso calc R 1
C C2 0.6120(4) -0.2560(4) 0.7623(2) 0.0564(13) Uani d . 1
H H2B 0.6225 -0.3319 0.7502 0.068 Uiso calc R 1
C C16 0.5236(4) 0.2654(3) 0.7536(2) 0.0490(12) Uani d . 1
H H16A 0.4958 0.3109 0.7115 0.059 Uiso calc R 1
C C9 0.7600(4) 0.0000(5) 1.2033(3) 0.0633(14) Uani d . 1
H H9A 0.7773 0.0288 1.2522 0.076 Uiso calc R 1
C C7 0.7525(4) -0.1619(4) 1.1197(2) 0.0551(12) Uani d . 1
H H7A 0.7647 -0.2392 1.1124 0.066 Uiso calc R 1
C C15 0.5509(5) 0.3175(4) 0.8239(2) 0.0578(13) Uani d . 1
H H15A 0.5436 0.3960 0.8283 0.069 Uiso calc R 1
O O4 0.5077(3) 0.2196(2) 0.58662(15) 0.0508(8) Uani d . 1
O O5 0.3983(3) 0.2030(2) 0.46817(16) 0.0588(9) Uani d . 1
C C27 0.4606(4) 0.2578(3) 0.5222(2) 0.0405(10) Uani d . 1
C C30 0.5377(4) 0.4530(3) 0.5701(2) 0.0384(10) Uani d . 1
C C29 0.4429(4) 0.4323(4) 0.4403(2) 0.0388(10) Uani d . 1
C C28 0.4816(4) 0.3832(3) 0.5108(2) 0.0344(9) Uani d . 1
C C21 0.0943(4) -0.0796(4) 0.4949(2) 0.0406(10) Uani d . 1
C C20 0.1242(4) 0.0122(3) 0.5429(2) 0.0342(9) Uani d . 1
C C22 0.0299(4) 0.0927(4) 0.5484(2) 0.0408(11) Uani d . 1
H H30 0.565(3) 0.424(3) 0.613(2) 0.040(12) Uiso d . 1
H H22 0.049(3) 0.156(3) 0.5768(19) 0.036(11) Uiso d . 1
H H21 0.161(3) -0.133(3) 0.4907(18) 0.033(10) Uiso d . 1
H H3WA 0.631(4) 0.045(4) 0.534(3) 0.075(16) Uiso d . 1
H H3WB 0.628(5) -0.048(4) 0.568(3) 0.08(2) Uiso d . 1
H H29 0.404(4) 0.391(3) 0.401(2) 0.051(13) Uiso d . 1

loop_
_atom_site_aniso_label
_atom_site_aniso_U_11
_atom_site_aniso_U_22
_atom_site_aniso_U_33
_atom_site_aniso_U_12
_atom_site_aniso_U_13
_atom_site_aniso_U_23
Co1 0.0429(3) 0.0306(3) 0.0290(3) -0.0023(3) 0.0033(2) 0.0023(3)
O1 0.0375(17) 0.0438(17) 0.0486(18) 0.0018(14) 0.0032(14) 0.0048(14)
O2 0.0464(19) 0.059(2) 0.0369(17) -0.0066(15) -0.0003(14) -0.0121(15)
O3 0.056(2) 0.037(2) 0.045(2) -0.0058(16) 0.0153(16) -0.0020(17)
N1 0.049(2) 0.0328(18) 0.0278(18) -0.0049(17) 0.0053(15) -0.0004(16)
C5 0.032(2) 0.047(2) 0.029(2) -0.003(2) 0.0049(17) 0.009(2)
N3 0.041(2) 0.059(2) 0.030(2) -0.0001(17) 0.0070(16) 0.0010(17)
N4 0.042(2) 0.057(2) 0.035(2) -0.0023(17) 0.0052(17) 0.0077(18)
N2 0.042(2) 0.036(2) 0.034(2) 0.0000(16) 0.0029(16) 0.0030(16)
C6 0.037(2) 0.063(3) 0.031(2) -0.004(2) 0.0061(19) 0.010(2)
C4 0.036(2) 0.037(2) 0.038(2) -0.0012(18) 0.0081(19) 0.0047(19)
C18 0.033(2) 0.031(2) 0.033(2) -0.0046(17) 0.0043(18) 0.0020(17)
C12 0.034(2) 0.049(3) 0.027(2) -0.002(2) 0.0035(17) 0.004(2)
C10 0.054(3) 0.084(4) 0.035(3) -0.002(3) 0.009(2) -0.001(3)
C13 0.038(3) 0.043(3) 0.030(2) -0.0001(19) 0.0029(19) 0.0008(18)
C17 0.032(2) 0.039(2) 0.029(2) -0.0021(18) 0.0024(17) 0.0018(18)
C19 0.044(3) 0.046(3) 0.030(2) -0.008(2) 0.007(2) 0.013(2)
C11 0.033(2) 0.070(3) 0.030(2) -0.002(2) 0.0035(19) 0.002(2)
C1 0.071(3) 0.035(3) 0.034(2) 0.000(2) 0.009(2) -0.003(2)
C3 0.063(3) 0.039(3) 0.043(3) 0.003(2) 0.008(2) 0.013(2)
C14 0.066(3) 0.048(3) 0.039(3) 0.001(2) 0.003(2) -0.008(2)
C8 0.060(3) 0.093(4) 0.038(3) -0.006(3) 0.000(2) 0.021(3)
C2 0.096(4) 0.031(2) 0.040(3) 0.001(2) 0.007(3) 0.004(2)
C16 0.068(3) 0.036(3) 0.041(3) 0.003(2) 0.006(2) 0.005(2)
C9 0.061(3) 0.092(4) 0.034(3) -0.011(3) 0.006(2) 0.001(3)
C7 0.053(3) 0.069(3) 0.040(3) -0.005(2) 0.001(2) 0.012(2)
C15 0.090(4) 0.032(3) 0.049(3) 0.006(2) 0.006(3) -0.004(2)
O4 0.075(2) 0.0348(16) 0.0403(17) -0.0023(15) 0.0061(15) 0.0125(14)
O5 0.096(2) 0.0325(17) 0.0463(19) -0.0056(17) 0.0109(18) -0.0029(15)
C27 0.050(3) 0.035(2) 0.041(3) 0.002(2) 0.019(2) 0.004(2)
C30 0.044(3) 0.036(3) 0.034(2) 0.003(2) 0.007(2) 0.012(2)
C29 0.047(3) 0.035(2) 0.035(2) -0.005(2) 0.007(2) 0.000(2)
C28 0.037(2) 0.030(2) 0.037(2) 0.0043(18) 0.0109(19) 0.0021(18)
C21 0.039(3) 0.040(3) 0.043(2) 0.004(2) 0.008(2) -0.003(2)
C20 0.037(2) 0.037(2) 0.028(2) -0.0051(19) 0.0049(18) 0.0017(18)
C22 0.044(3) 0.040(3) 0.038(3) -0.006(2) 0.006(2) -0.008(2)

loop_
_atom_type_symbol
_atom_type_description
_atom_type_scat_dispersion_real
_atom_type_scat_dispersion_imag
_atom_type_scat_source
C C 0.0033 0.0016 'International Tables Vol C Tables 4.2.6.8 and 6.1.1.4'
H H 0.0000 0.0000 'International Tables Vol C Tables 4.2.6.8 and 6.1.1.4'
N N 0.0061 0.0033 'International Tables Vol C Tables 4.2.6.8 and 6.1.1.4'
O O 0.0106 0.0060 'International Tables Vol C Tables 4.2.6.8 and 6.1.1.4'
Co Co 0.3494 0.9721 'International Tables Vol C Tables 4.2.6.8 and 6.1.1.4'

loop_
_geom_angle_atom_site_label_1
_geom_angle_atom_site_label_2
_geom_angle_atom_site_label_3
_geom_angle_site_symmetry_1
_geom_angle_site_symmetry_3
_geom_angle
_geom_angle_publ_flag
O4 Co1 O3 . . 86.90(14) n
O4 Co1 O1 . . 111.62(10) n
O3 Co1 O1 . . 93.07(12) n
O4 Co1 N2 . . 88.55(12) n
O3 Co1 N2 . . 123.37(12) n
O1 Co1 N2 . . 139.90(12) n
O4 Co1 N1 . . 156.75(11) n
O3 Co1 N1 . . 87.56(13) n
O1 Co1 N1 . . 91.21(11) n
N2 Co1 N1 . . 75.79(12) y
O4 Co1 O2 . . 88.58(11) n
O3 Co1 O2 . . 148.78(12) n
O1 Co1 O2 . . 60.22(10) y
N2 Co1 O2 . . 87.34(11) n
N1 Co1 O2 . . 107.40(11) n
O4 Co1 C19 . . 98.53(12) ?
O3 Co1 C19 . . 120.97(14) ?
O1 Co1 C19 . . 30.64(11) ?
N2 Co1 C19 . . 115.53(14) ?
N1 Co1 C19 . . 103.67(12) ?
O2 Co1 C19 . . 29.85(11) ?
C19 O1 Co1 . . 91.5(2) ?
C19 O2 Co1 . . 86.3(2) ?
Co1 O3 H3WA . . 112(3) ?
Co1 O3 H3WB . . 115(4) ?
H3WA O3 H3WB . . 95(5) ?
C1 N1 C18 . . 117.8(3) ?
C1 N1 Co1 . . 126.9(3) ?
C18 N1 Co1 . . 115.2(2) ?
N4 C5 C12 . . 121.4(4) ?
N4 C5 C4 . . 118.5(4) ?
C12 C5 C4 . . 120.1(3) ?
C12 N3 C11 . . 116.0(4) ?
C5 N4 C6 . . 116.7(4) ?
C16 N2 C17 . . 117.1(3) ?
C16 N2 Co1 . . 125.9(3) ?
C17 N2 Co1 . . 116.9(2) ?
N4 C6 C7 . . 119.2(4) ?
N4 C6 C11 . . 121.0(4) ?
C7 C6 C11 . . 119.8(4) ?
C3 C4 C18 . . 116.7(4) ?
C3 C4 C5 . . 123.6(4) ?
C18 C4 C5 . . 119.6(4) ?
N1 C18 C4 . . 123.7(3) ?
N1 C18 C17 . . 116.4(3) ?
C4 C18 C17 . . 119.9(3) ?
N3 C12 C5 . . 122.7(3) ?
N3 C12 C13 . . 117.8(4) ?
C5 C12 C13 . . 119.5(3) ?
C9 C10 C11 . . 119.6(5) ?
C9 C10 H10A . . 120.2 ?
C11 C10 H10A . . 120.2 ?
C17 C13 C14 . . 118.1(4) ?
C17 C13 C12 . . 119.2(3) ?
C14 C13 C12 . . 122.7(4) ?
N2 C17 C13 . . 122.9(3) ?
N2 C17 C18 . . 115.6(3) ?
C13 C17 C18 . . 121.5(3) ?
O2 C19 O1 . . 120.9(4) ?
O2 C19 C20 . . 120.2(4) ?
O1 C19 C20 . . 118.9(4) ?
O2 C19 Co1 . . 63.9(2) ?
O1 C19 Co1 . . 57.9(2) ?
C20 C19 Co1 . . 169.5(3) ?
N3 C11 C6 . . 122.1(4) ?
N3 C11 C10 . . 118.5(4) ?
C6 C11 C10 . . 119.4(4) ?
N1 C1 C2 . . 122.4(4) ?
N1 C1 H1B . . 118.8 ?
C2 C1 H1B . . 118.8 ?
C2 C3 C4 . . 119.9(4) ?
C2 C3 H3B . . 120.1 ?
C4 C3 H3B . . 120.1 ?
C15 C14 C13 . . 119.4(4) ?
C15 C14 H14A . . 120.3 ?
C13 C14 H14A . . 120.3 ?
C7 C8 C9 . . 121.0(5) ?
C7 C8 H8A . . 119.5 ?
C9 C8 H8A . . 119.5 ?
C3 C2 C1 . . 119.4(4) ?
C3 C2 H2B . . 120.3 ?
C1 C2 H2B . . 120.3 ?
N2 C16 C15 . . 123.7(4) ?
N2 C16 H16A . . 118.1 ?
C15 C16 H16A . . 118.1 ?
C10 C9 C8 . . 120.9(5) ?
C10 C9 H9A . . 119.6 ?
C8 C9 H9A . . 119.6 ?
C8 C7 C6 . . 119.4(5) ?
C8 C7 H7A . . 120.3 ?
C6 C7 H7A . . 120.3 ?
C14 C15 C16 . . 118.7(4) ?
C14 C15 H15A . . 120.6 ?
C16 C15 H15A . . 120.6 ?
C27 O4 Co1 . . 133.5(3) ?
O5 C27 O4 . . 126.5(4) ?
O5 C27 C28 . . 117.9(4) ?
O4 C27 C28 . . 115.6(4) ?
C29 C30 C28 3_666 . 121.5(4) ?
C29 C30 H30 3_666 . 119(3) ?
C28 C30 H30 . . 120(3) ?
C30 C29 C28 3_666 . 120.4(4) ?
C30 C29 H29 3_666 . 118(3) ?
C28 C29 H29 . . 121(3) ?
C30 C28 C29 . . 118.0(4) ?
C30 C28 C27 . . 121.6(4) ?
C29 C28 C27 . . 120.4(4) ?
C20 C21 C22 . 3_556 120.8(4) ?
C20 C21 H21 . . 119(2) ?
C22 C21 H21 3_556 . 120(2) ?
C21 C20 C22 . . 119.9(4) ?
C21 C20 C19 . . 120.7(4) ?
C22 C20 C19 . . 119.4(4) ?
C20 C22 C21 . 3_556 119.3(4) ?
C20 C22 H22 . . 122(2) ?
C21 C22 H22 3_556 . 119(2) ?

loop_
_geom_bond_atom_site_label_1
_geom_bond_atom_site_label_2
_geom_bond_site_symmetry_2
_geom_bond_distance
_geom_bond_publ_flag
Co1 O4 . 2.020(3) y
Co1 O3 . 2.080(3) y
Co1 O1 . 2.119(3) y
Co1 N2 . 2.122(3) y
Co1 N1 . 2.182(3) y
Co1 O2 . 2.250(3) y
Co1 C19 . 2.501(4) ?
O1 C19 . 1.275(5) ?
O2 C19 . 1.248(5) ?
O3 H3WA . 0.96(5) ?
O3 H3WB . 0.73(5) ?
N1 C1 . 1.335(4) ?
N1 C18 . 1.340(4) ?
C5 N4 . 1.336(4) ?
C5 C12 . 1.426(5) ?
C5 C4 . 1.462(5) ?
N3 C12 . 1.323(5) ?
N3 C11 . 1.358(5) ?
N4 C6 . 1.358(5) ?
N2 C16 . 1.325(5) ?
N2 C17 . 1.360(4) ?
C6 C7 . 1.404(5) ?
C6 C11 . 1.416(6) ?
C4 C3 . 1.397(5) ?
C4 C18 . 1.401(5) ?
C18 C17 . 1.460(5) ?
C12 C13 . 1.471(5) ?
C10 C9 . 1.360(6) ?
C10 C11 . 1.422(5) ?
C10 H10A . 0.9300 ?
C13 C17 . 1.389(5) ?
C13 C14 . 1.390(5) ?
C19 C20 . 1.505(5) ?
C1 C2 . 1.394(5) ?
C1 H1B . 0.9300 ?
C3 C2 . 1.362(5) ?
C3 H3B . 0.9300 ?
C14 C15 . 1.369(5) ?
C14 H14A . 0.9300 ?
C8 C7 . 1.377(6) ?
C8 C9 . 1.404(7) ?
C8 H8A . 0.9300 ?
C2 H2B . 0.9300 ?
C16 C15 . 1.389(5) ?
C16 H16A . 0.9300 ?
C9 H9A . 0.9300 ?
C7 H7A . 0.9300 ?
C15 H15A . 0.9300 ?
O4 C27 . 1.257(4) ?
O5 C27 . 1.243(4) ?
C27 C28 . 1.509(5) ?
C30 C29 3_666 1.381(5) ?
C30 C28 . 1.386(5) ?
C30 H30 . 0.85(3) ?
C29 C30 3_666 1.381(5) ?
C29 C28 . 1.386(5) ?
C29 H29 . 0.89(4) ?
C21 C20 . 1.380(5) ?
C21 C22 3_556 1.394(5) ?
C21 H21 . 0.96(3) ?
C20 C22 . 1.389(5) ?
C22 C21 3_556 1.394(5) ?
C22 H22 . 0.91(3) ?

loop_
_geom_hbond_atom_site_label_D
_geom_hbond_atom_site_label_H
_geom_hbond_atom_site_label_A
_geom_hbond_site_symmetry_A
_geom_hbond_distance_DH
_geom_hbond_distance_HA
_geom_hbond_distance_DA
_geom_hbond_angle_DHA
O3 H3WA O1 3_656 0.96(5) 2.00(5) 2.877(4) 151(4)
O3 H3WB O5 3_656 0.73(5) 1.94(5) 2.666(4) 179(6)

loop_
_geom_torsion_atom_site_label_1
_geom_torsion_atom_site_label_2
_geom_torsion_atom_site_label_3
_geom_torsion_atom_site_label_4
_geom_torsion_site_symmetry_1
_geom_torsion_site_symmetry_4
_geom_torsion
O4 Co1 O1 C19 . . -69.1(2)
O3 Co1 O1 C19 . . -157.0(2)
N2 Co1 O1 C19 . . 46.2(3)
N1 Co1 O1 C19 . . 115.4(2)
O2 Co1 O1 C19 . . 5.9(2)
O4 Co1 O2 C19 . . 110.0(2)
O3 Co1 O2 C19 . . 28.3(4)
O1 Co1 O2 C19 . . -6.1(2)
N2 Co1 O2 C19 . . -161.4(2)
N1 Co1 O2 C19 . . -87.2(2)
O4 Co1 N1 C1 . . -127.2(4)
O3 Co1 N1 C1 . . -50.9(3)
O1 Co1 N1 C1 . . 42.2(3)
N2 Co1 N1 C1 . . -176.2(3)
O2 Co1 N1 C1 . . 101.2(3)
C19 Co1 N1 C1 . . 70.5(4)
O4 Co1 N1 C18 . . 49.1(5)
O3 Co1 N1 C18 . . 125.4(3)
O1 Co1 N1 C18 . . -141.6(3)
N2 Co1 N1 C18 . . 0.1(3)
O2 Co1 N1 C18 . . -82.5(3)
C19 Co1 N1 C18 . . -113.3(3)
C12 C5 N4 C6 . . -0.2(5)
C4 C5 N4 C6 . . 179.3(3)
O4 Co1 N2 C16 . . 18.7(3)
O3 Co1 N2 C16 . . 104.0(4)
O1 Co1 N2 C16 . . -104.1(4)
N1 Co1 N2 C16 . . -178.6(4)
O2 Co1 N2 C16 . . -69.9(3)
C19 Co1 N2 C16 . . -80.0(4)
O4 Co1 N2 C17 . . -164.4(3)
O3 Co1 N2 C17 . . -79.0(3)
O1 Co1 N2 C17 . . 72.8(3)
N1 Co1 N2 C17 . . -1.7(3)
O2 Co1 N2 C17 . . 107.0(3)
C19 Co1 N2 C17 . . 96.9(3)
C5 N4 C6 C7 . . -179.5(4)
C5 N4 C6 C11 . . 0.7(6)
N4 C5 C4 C3 . . -1.4(6)
C12 C5 C4 C3 . . 178.1(4)
N4 C5 C4 C18 . . 178.6(3)
C12 C5 C4 C18 . . -1.9(6)
C1 N1 C18 C4 . . -1.5(6)
Co1 N1 C18 C4 . . -178.1(3)
C1 N1 C18 C17 . . 178.1(3)
Co1 N1 C18 C17 . . 1.5(4)
C3 C4 C18 N1 . . 3.4(6)
C5 C4 C18 N1 . . -176.6(3)
C3 C4 C18 C17 . . -176.1(4)
C5 C4 C18 C17 . . 3.9(5)
C11 N3 C12 C5 . . 1.3(6)
C11 N3 C12 C13 . . -176.9(3)
N4 C5 C12 N3 . . -0.8(6)
C4 C5 C12 N3 . . 179.7(3)
N4 C5 C12 C13 . . 177.4(3)
C4 C5 C12 C13 . . -2.1(5)
N3 C12 C13 C17 . . -177.7(4)
C5 C12 C13 C17 . . 4.1(5)
N3 C12 C13 C14 . . 2.8(6)
C5 C12 C13 C14 . . -175.4(4)
C16 N2 C17 C13 . . -1.3(6)
Co1 N2 C17 C13 . . -178.5(3)
C16 N2 C17 C18 . . -179.8(3)
Co1 N2 C17 C18 . . 3.0(4)
C14 C13 C17 N2 . . -1.0(6)
C12 C13 C17 N2 . . 179.5(3)
C14 C13 C17 C18 . . 177.4(4)
C12 C13 C17 C18 . . -2.2(6)
N1 C18 C17 N2 . . -2.9(5)
C4 C18 C17 N2 . . 176.6(3)
N1 C18 C17 C13 . . 178.6(4)
C4 C18 C17 C13 . . -1.9(6)
Co1 O2 C19 O1 . . 10.2(4)
Co1 O2 C19 C20 . . -169.0(3)
Co1 O1 C19 O2 . . -10.9(4)
Co1 O1 C19 C20 . . 168.4(3)
O4 Co1 C19 O2 . . -71.8(2)
O3 Co1 C19 O2 . . -163.3(2)
O1 Co1 C19 O2 . . 169.6(4)
N2 Co1 C19 O2 . . 20.6(3)
N1 Co1 C19 O2 . . 101.2(2)
O4 Co1 C19 O1 . . 118.6(2)
O3 Co1 C19 O1 . . 27.0(3)
N2 Co1 C19 O1 . . -149.0(2)
N1 Co1 C19 O1 . . -68.4(2)
O2 Co1 C19 O1 . . -169.6(4)
O4 Co1 C19 C20 . . 43.3(18)
O3 Co1 C19 C20 . . -48.2(18)
O1 Co1 C19 C20 . . -75.2(17)
N2 Co1 C19 C20 . . 135.8(17)
N1 Co1 C19 C20 . . -143.6(17)
O2 Co1 C19 C20 . . 115.2(18)
C12 N3 C11 C6 . . -0.8(6)
C12 N3 C11 C10 . . 178.4(4)
N4 C6 C11 N3 . . -0.1(6)
C7 C6 C11 N3 . . 180.0(4)
N4 C6 C11 C10 . . -179.4(4)
C7 C6 C11 C10 . . 0.7(6)
C9 C10 C11 N3 . . 179.7(4)
C9 C10 C11 C6 . . -1.0(6)
C18 N1 C1 C2 . . -1.2(6)
Co1 N1 C1 C2 . . 175.0(3)
C18 C4 C3 C2 . . -2.8(6)
C5 C4 C3 C2 . . 177.3(4)
C17 C13 C14 C15 . . 2.0(6)
C12 C13 C14 C15 . . -178.5(4)
C4 C3 C2 C1 . . 0.4(7)
N1 C1 C2 C3 . . 1.8(7)
C17 N2 C16 C15 . . 2.7(6)
Co1 N2 C16 C15 . . 179.6(3)
C11 C10 C9 C8 . . 0.0(7)
C7 C8 C9 C10 . . 1.4(7)
C9 C8 C7 C6 . . -1.6(7)
N4 C6 C7 C8 . . -179.3(4)
C11 C6 C7 C8 . . 0.5(6)
C13 C14 C15 C16 . . -0.8(7)
N2 C16 C15 C14 . . -1.7(7)
O3 Co1 O4 C27 . . 82.1(4)
O1 Co1 O4 C27 . . -10.0(4)
N2 Co1 O4 C27 . . -154.4(4)
N1 Co1 O4 C27 . . 158.6(4)
O2 Co1 O4 C27 . . -67.0(4)
C19 Co1 O4 C27 . . -38.8(4)
Co1 O4 C27 O5 . . -7.5(7)
Co1 O4 C27 C28 . . 171.8(3)
C29 C30 C28 C29 3_666 . -1.2(7)
C29 C30 C28 C27 3_666 . 179.9(4)
C30 C29 C28 C30 3_666 . 1.2(7)
C30 C29 C28 C27 3_666 . -179.9(4)
O5 C27 C28 C30 . . 173.0(4)
O4 C27 C28 C30 . . -6.3(6)
O5 C27 C28 C29 . . -5.9(6)
O4 C27 C28 C29 . . 174.8(4)
C22 C21 C20 C22 3_556 . 0.0(7)
C22 C21 C20 C19 3_556 . -177.4(4)
O2 C19 C20 C21 . . -173.8(4)
O1 C19 C20 C21 . . 7.0(5)
Co1 C19 C20 C21 . . 76.3(18)
O2 C19 C20 C22 . . 8.8(6)
O1 C19 C20 C22 . . -170.5(4)
Co1 C19 C20 C22 . . -101.2(18)
C21 C20 C22 C21 . 3_556 0.0(7)
C19 C20 C22 C21 . 3_556 177.4(4)
